data_4068160
loop_
_publ_author_name
'Neu, Rebecca C.'
'Stephan, Douglas W.'

_publ_section_title
;
 Insertion Reactions of Diazomethanes and Electrophilic Boranes
;
_journal_issue 1
_journal_name_full Organometallics
_journal_page_first 46
_journal_paper_doi 10.1021/om2011613
_journal_volume 31
_journal_year 2012
_chemical_formula_moiety 'C26 H25 B F10 Si2'
_chemical_formula_sum 'C26 H25 B F15 Si2'
_chemical_formula_weight 689.45
_chemical_name_systematic
; 
 ? 
;
_space_group_IT_number 14
_symmetry_cell_setting monoclinic
_symmetry_space_group_name_Hall '-P 2yn'
_symmetry_space_group_name_H-M 'P 1 21/n 1'
_atom_sites_solution_hydrogens geom
_atom_sites_solution_primary direct
_atom_sites_solution_secondary difmap
_audit_creation_method SHELXL-97
_cell_angle_alpha 90.00
_cell_angle_beta 97.856(3)
_cell_angle_gamma 90.00
_cell_formula_units_Z 4
_cell_length_a 10.1221(7)
_cell_length_b 25.2357(16)
_cell_length_c 11.1170(8)
_cell_measurement_temperature 150(2)
_cell_volume 2813.1(3)
_computing_structure_refinement 'SHELXL-97 (Sheldrick, 2008)'
_computing_structure_solution 'SHELXS-97 (Sheldrick, 2008)'
_diffrn_ambient_temperature 150(2)
_diffrn_measured_fraction_theta_full 0.998
_diffrn_measured_fraction_theta_max 0.998
_diffrn_radiation_monochromator graphite
_diffrn_radiation_source 'fine-focus sealed tube'
_diffrn_radiation_type MoK\a
_diffrn_radiation_wavelength 0.71073
_diffrn_reflns_av_R_equivalents 0.0364
_diffrn_reflns_av_sigmaI/netI 0.0328
_diffrn_reflns_limit_h_max 14
_diffrn_reflns_limit_h_min -11
_diffrn_reflns_limit_k_max 28
_diffrn_reflns_limit_k_min -36
_diffrn_reflns_limit_l_max 15
_diffrn_reflns_limit_l_min -14
_diffrn_reflns_number 32811
_diffrn_reflns_theta_full 30.49
_diffrn_reflns_theta_max 30.49
_diffrn_reflns_theta_min 1.61
_exptl_absorpt_coefficient_mu 0.244
_exptl_absorpt_correction_T_max 0.9336
_exptl_absorpt_correction_T_min 0.9250
_exptl_crystal_density_diffrn 1.628
_exptl_crystal_density_method 'not measured'
_exptl_crystal_F_000 1396
_exptl_crystal_size_max 0.33
_exptl_crystal_size_mid 0.29
_exptl_crystal_size_min 0.29
_refine_diff_density_max 0.497
_refine_diff_density_min -0.342
_refine_diff_density_rms 0.087
_refine_ls_extinction_method none
_refine_ls_goodness_of_fit_ref 1.000
_refine_ls_hydrogen_treatment mixed
_refine_ls_matrix_type full
_refine_ls_number_parameters 358
_refine_ls_number_reflns 8546
_refine_ls_number_restraints 0
_refine_ls_restrained_S_all 1.000
_refine_ls_R_factor_all 0.0553
_refine_ls_R_factor_gt 0.0393
_refine_ls_shift/su_max 0.125
_refine_ls_shift/su_mean 0.013
_refine_ls_structure_factor_coef Fsqd
_refine_ls_weighting_details 'calc w=1/[\s^2^(Fo^2^)+(0.1000P)^2^+0.0000P] where P=(Fo^2^+2Fc^2^)/3'
_refine_ls_weighting_scheme calc
_refine_ls_wR_factor_gt 0.1257
_refine_ls_wR_factor_ref 0.1393
_reflns_number_gt 6698
_reflns_number_total 8546
_reflns_threshold_expression >2sigma(I)
_cod_data_source_file om2011613_si_002.cif
_cod_data_source_block rcn056_0m
_cod_depositor_comments
;
The following automatic conversions were performed:

'_symmetry_cell_setting' value 'Monoclinic' changed to 'monoclinic'
according to /home/saulius/struct/CIF-dictionaries/cif_core.dic
dictionary named 'cif_core.dic' version 2.4.1 from 2010-06-29.

Automatic conversion script
Id: cif_fix_values 1715 2011-07-08 13:25:40Z adriana 
;
_cod_original_sg_symbol_H-M P12(1)/n1
_cod_database_code 4068160

loop_
_symmetry_equiv_pos_as_xyz
'x, y, z'
'-x+1/2, y+1/2, -z+1/2'
'-x, -y, -z'
'x-1/2, -y-1/2, z-1/2'

loop_
_atom_site_label
_atom_site_type_symbol
_atom_site_fract_x
_atom_site_fract_y
_atom_site_fract_z
_atom_site_U_iso_or_equiv
_atom_site_adp_type
_atom_site_occupancy
_atom_site_symmetry_multiplicity
_atom_site_calc_flag
_atom_site_refinement_flags
Si1 Si 0.48436(4) 0.351572(14) 0.13605(3) 0.02483(10) Uani 1 1 d .
Si2 Si 0.86641(4) 0.394619(14) -0.09711(3) 0.02501(10) Uani 1 1 d .
F1 F 1.12699(9) 0.40615(5) 0.57202(8) 0.0480(3) Uani 1 1 d .
F2 F 0.63884(9) 0.55690(3) 0.51626(7) 0.0359(2) Uani 1 1 d .
F3 F 0.59791(9) 0.51619(3) 0.10112(7) 0.03128(18) Uani 1 1 d .
F4 F 0.64869(8) 0.37930(3) 0.39395(7) 0.02956(17) Uani 1 1 d .
F5 F 0.66304(9) 0.45149(4) 0.57080(7) 0.03392(19) Uani 1 1 d .
F6 F 1.01331(9) 0.30985(4) 0.52257(8) 0.0435(2) Uani 1 1 d .
F7 F 0.91389(8) 0.47044(3) 0.19924(8) 0.03210(18) Uani 1 1 d .
F8 F 1.08170(9) 0.48614(4) 0.40543(9) 0.0417(2) Uani 1 1 d .
F9 F 0.84765(9) 0.29390(3) 0.31644(8) 0.0362(2) Uani 1 1 d .
F10 F 0.60218(10) 0.58769(3) 0.27998(8) 0.0389(2) Uani 1 1 d .
C1 C 1.04829(13) 0.39816(6) 0.46651(12) 0.0321(3) Uani 1 1 d .
C2 C 0.98983(13) 0.34920(6) 0.44161(12) 0.0300(3) Uani 1 1 d .
C3 C 0.90579(13) 0.34167(5) 0.33389(12) 0.0261(3) Uani 1 1 d .
C4 C 0.87560(12) 0.38138(5) 0.24875(11) 0.0224(2) Uani 1 1 d .
C5 C 0.62643(12) 0.40404(5) 0.13945(10) 0.0207(2) Uani 1 1 d .
H5 H 0.6057 0.4244 0.0620 0.025 Uiso 1 1 calc R
C6 C 0.62493(11) 0.44440(5) 0.23957(11) 0.0210(2) Uani 1 1 d .
C7 C 0.61263(12) 0.49864(5) 0.21661(11) 0.0229(2) Uani 1 1 d .
C8 C 0.61629(13) 0.53620(5) 0.30746(12) 0.0258(3) Uani 1 1 d .
C9 C 0.63480(13) 0.52054(5) 0.42737(12) 0.0270(3) Uani 1 1 d .
C10 C 0.64064(12) 0.43073(5) 0.36213(11) 0.0226(2) Uani 1 1 d .
C11 C 0.64702(12) 0.46763(5) 0.45478(11) 0.0244(2) Uani 1 1 d .
C12 C 0.41920(16) 0.33729(7) -0.02581(13) 0.0381(3) Uani 1 1 d .
H12A H 0.4893 0.3205 -0.0653 0.057 Uiso 1 1 calc R
H12B H 0.3915 0.3705 -0.0677 0.057 Uiso 1 1 calc R
H12C H 0.3425 0.3134 -0.0295 0.057 Uiso 1 1 calc R
C13 C 0.34856(14) 0.38288(6) 0.20945(15) 0.0382(3) Uani 1 1 d .
H13A H 0.2706 0.3595 0.2009 0.057 Uiso 1 1 calc R
H13B H 0.3240 0.4169 0.1702 0.057 Uiso 1 1 calc R
H13C H 0.3798 0.3887 0.2958 0.057 Uiso 1 1 calc R
C14 C 0.53800(15) 0.28808(5) 0.21295(14) 0.0340(3) Uani 1 1 d .
H14A H 0.4643 0.2626 0.2010 0.051 Uiso 1 1 calc R
H14B H 0.5634 0.2944 0.3000 0.051 Uiso 1 1 calc R
H14C H 0.6146 0.2738 0.1784 0.051 Uiso 1 1 calc R
C15 C 0.79365(12) 0.34808(5) 0.01488(11) 0.0228(2) Uani 1 1 d .
H15 H 0.7040 0.3375 -0.0275 0.027 Uiso 1 1 calc R
C16 C 0.87271(13) 0.29675(5) 0.03275(12) 0.0256(2) Uani 1 1 d .
C17 C 1.00505(15) 0.29485(5) 0.08693(14) 0.0335(3) Uani 1 1 d .
H17 H 1.0504 0.3269 0.1104 0.040 Uiso 1 1 calc R
C18 C 1.07204(18) 0.24693(6) 0.10734(17) 0.0441(4) Uani 1 1 d .
H18 H 1.1622 0.2466 0.1447 0.053 Uiso 1 1 calc R
C19 C 1.0084(2) 0.19980(6) 0.07363(18) 0.0508(5) Uani 1 1 d .
H19 H 1.0539 0.1670 0.0882 0.061 Uiso 1 1 calc R
C20 C 0.8774(2) 0.20088(6) 0.01828(19) 0.0508(5) Uani 1 1 d .
H20 H 0.8327 0.1687 -0.0055 0.061 Uiso 1 1 calc R
C21 C 0.81100(17) 0.24875(5) -0.00267(15) 0.0367(3) Uani 1 1 d .
H21 H 0.7216 0.2489 -0.0420 0.044 Uiso 1 1 calc R
C22 C 0.76052(16) 0.45516(6) -0.12314(13) 0.0354(3) Uani 1 1 d .
H22A H 0.7671 0.4758 -0.0480 0.053 Uiso 1 1 calc R
H22B H 0.6675 0.4447 -0.1479 0.053 Uiso 1 1 calc R
H22C H 0.7913 0.4767 -0.1872 0.053 Uiso 1 1 calc R
C23 C 0.8604(2) 0.35720(7) -0.24196(16) 0.0509(4) Uani 1 1 d .
H23A H 0.8904 0.3801 -0.3040 0.076 Uiso 1 1 calc R
H23B H 0.7687 0.3456 -0.2689 0.076 Uiso 1 1 calc R
H23C H 0.9188 0.3262 -0.2293 0.076 Uiso 1 1 calc R
C24 C 1.04225(16) 0.41501(7) -0.04556(17) 0.0440(4) Uani 1 1 d .
H24A H 1.0706 0.4406 -0.1031 0.066 Uiso 1 1 calc R
H24B H 1.1003 0.3838 -0.0415 0.066 Uiso 1 1 calc R
H24C H 1.0482 0.4313 0.0350 0.066 Uiso 1 1 calc R
C25 C 1.02428(13) 0.43844(6) 0.38344(12) 0.0296(3) Uani 1 1 d .
C26 C 0.93871(12) 0.42939(5) 0.27751(11) 0.0243(2) Uani 1 1 d .
B1 B 0.76512(13) 0.37683(5) 0.13239(12) 0.0207(2) Uani 1 1 d .

loop_
_atom_site_aniso_label
_atom_site_aniso_U_11
_atom_site_aniso_U_22
_atom_site_aniso_U_33
_atom_site_aniso_U_23
_atom_site_aniso_U_13
_atom_site_aniso_U_12
Si1 0.02613(18) 0.02397(18) 0.02390(18) -0.00593(13) 0.00161(13) -0.00473(13)
Si2 0.02979(19) 0.02226(18) 0.02330(18) 0.00040(13) 0.00474(13) 0.00193(13)
F1 0.0386(5) 0.0756(7) 0.0258(4) 0.0011(4) -0.0096(4) -0.0104(5)
F2 0.0435(5) 0.0354(5) 0.0295(4) -0.0188(3) 0.0082(3) -0.0049(4)
F3 0.0470(5) 0.0228(4) 0.0220(4) 0.0009(3) -0.0027(3) 0.0046(3)
F4 0.0398(4) 0.0233(4) 0.0260(4) 0.0027(3) 0.0060(3) -0.0017(3)
F5 0.0408(5) 0.0427(5) 0.0179(4) -0.0023(3) 0.0030(3) -0.0031(4)
F6 0.0463(5) 0.0509(6) 0.0322(5) 0.0208(4) 0.0010(4) 0.0102(4)
F7 0.0390(4) 0.0212(4) 0.0344(4) 0.0061(3) -0.0010(3) -0.0038(3)
F8 0.0387(5) 0.0409(5) 0.0437(5) -0.0101(4) -0.0011(4) -0.0175(4)
F9 0.0461(5) 0.0214(4) 0.0400(5) 0.0064(3) 0.0021(4) -0.0028(3)
F10 0.0569(6) 0.0188(4) 0.0397(5) -0.0059(3) 0.0018(4) 0.0047(4)
C1 0.0244(6) 0.0485(8) 0.0219(6) -0.0016(6) -0.0019(5) -0.0022(6)
C2 0.0287(6) 0.0362(7) 0.0252(6) 0.0107(5) 0.0042(5) 0.0061(5)
C3 0.0274(6) 0.0229(6) 0.0281(6) 0.0028(5) 0.0042(5) 0.0011(5)
C4 0.0252(6) 0.0202(5) 0.0215(6) -0.0006(4) 0.0017(4) 0.0012(4)
C5 0.0259(5) 0.0181(5) 0.0173(5) -0.0025(4) 0.0009(4) -0.0003(4)
C6 0.0211(5) 0.0204(5) 0.0210(5) -0.0035(4) 0.0008(4) -0.0002(4)
C7 0.0253(6) 0.0213(5) 0.0211(5) -0.0028(4) -0.0004(4) 0.0019(4)
C8 0.0288(6) 0.0183(5) 0.0295(6) -0.0049(5) 0.0013(5) 0.0009(4)
C9 0.0262(6) 0.0290(6) 0.0257(6) -0.0125(5) 0.0032(5) -0.0033(5)
C10 0.0235(5) 0.0216(5) 0.0226(6) -0.0015(4) 0.0033(4) -0.0013(4)
C11 0.0237(5) 0.0314(6) 0.0180(5) -0.0041(5) 0.0024(4) -0.0031(5)
C12 0.0397(8) 0.0427(8) 0.0302(7) -0.0090(6) -0.0014(6) -0.0097(6)
C13 0.0285(7) 0.0434(9) 0.0428(8) -0.0128(7) 0.0054(6) -0.0039(6)
C14 0.0419(8) 0.0243(6) 0.0358(7) -0.0031(5) 0.0053(6) -0.0093(6)
C15 0.0235(5) 0.0186(5) 0.0264(6) -0.0033(4) 0.0035(4) -0.0014(4)
C16 0.0329(6) 0.0181(5) 0.0277(6) -0.0010(5) 0.0111(5) 0.0007(5)
C17 0.0354(7) 0.0256(6) 0.0400(8) 0.0017(6) 0.0076(6) 0.0050(5)
C18 0.0485(9) 0.0369(8) 0.0488(9) 0.0086(7) 0.0134(7) 0.0170(7)
C19 0.0721(12) 0.0266(7) 0.0585(11) 0.0063(7) 0.0260(9) 0.0199(8)
C20 0.0773(13) 0.0186(7) 0.0609(11) -0.0074(7) 0.0257(10) -0.0019(7)
C21 0.0476(8) 0.0227(6) 0.0423(8) -0.0067(6) 0.0155(7) -0.0051(6)
C22 0.0473(8) 0.0296(7) 0.0299(7) 0.0073(6) 0.0073(6) 0.0102(6)
C23 0.0808(13) 0.0426(9) 0.0324(8) -0.0078(7) 0.0189(8) 0.0049(9)
C24 0.0338(7) 0.0427(9) 0.0553(10) 0.0173(8) 0.0059(7) -0.0070(6)
C25 0.0250(6) 0.0332(7) 0.0299(7) -0.0060(5) 0.0017(5) -0.0059(5)
C26 0.0258(6) 0.0224(6) 0.0243(6) 0.0007(5) 0.0015(4) -0.0002(5)
B1 0.0250(6) 0.0150(5) 0.0214(6) 0.0014(5) 0.0012(5) -0.0023(5)

loop_
_atom_type_symbol
_atom_type_description
_atom_type_scat_dispersion_real
_atom_type_scat_dispersion_imag
_atom_type_scat_source
C C 0.0033 0.0016 'International Tables Vol C Tables 4.2.6.8 and 6.1.1.4'
H H 0.0000 0.0000 'International Tables Vol C Tables 4.2.6.8 and 6.1.1.4'
B B 0.0013 0.0007 'International Tables Vol C Tables 4.2.6.8 and 6.1.1.4'
F F 0.0171 0.0103 'International Tables Vol C Tables 4.2.6.8 and 6.1.1.4'
Si Si 0.0817 0.0704 'International Tables Vol C Tables 4.2.6.8 and 6.1.1.4'

loop_
_geom_angle_atom_site_label_1
_geom_angle_atom_site_label_2
_geom_angle_atom_site_label_3
_geom_angle
C14 Si1 C12 108.62(7)
C14 Si1 C13 110.45(7)
C12 Si1 C13 108.61(7)
C14 Si1 C5 114.02(6)
C12 Si1 C5 108.20(6)
C13 Si1 C5 106.80(6)
C24 Si2 C22 108.99(8)
C24 Si2 C23 108.83(9)
C22 Si2 C23 109.34(8)
C24 Si2 C15 113.69(7)
C22 Si2 C15 109.67(6)
C23 Si2 C15 106.22(7)
F1 C1 C25 120.46(13)
F1 C1 C2 119.81(13)
C25 C1 C2 119.73(12)
F6 C2 C1 119.77(13)
F6 C2 C3 120.74(13)
C1 C2 C3 119.48(12)
F9 C3 C4 119.97(11)
F9 C3 C2 116.96(11)
C4 C3 C2 123.00(12)
C3 C4 C26 115.05(11)
C3 C4 B1 124.59(11)
C26 C4 B1 120.00(10)
C6 C5 B1 115.45(10)
C6 C5 Si1 112.97(8)
B1 C5 Si1 111.28(8)
C6 C5 H5 105.4
B1 C5 H5 105.4
Si1 C5 H5 105.4
C7 C6 C10 114.66(11)
C7 C6 C5 122.45(11)
C10 C6 C5 122.85(11)
F3 C7 C8 117.37(11)
F3 C7 C6 119.50(10)
C8 C7 C6 123.13(12)
F10 C8 C7 120.52(12)
F10 C8 C9 119.70(11)
C7 C8 C9 119.79(12)
F2 C9 C11 120.55(12)
F2 C9 C8 120.09(12)
C11 C9 C8 119.35(11)
F4 C10 C11 117.31(11)
F4 C10 C6 119.39(11)
C11 C10 C6 123.29(12)
F5 C11 C10 119.92(12)
F5 C11 C9 120.32(11)
C10 C11 C9 119.76(12)
Si1 C12 H12A 109.5
Si1 C12 H12B 109.5
H12A C12 H12B 109.5
Si1 C12 H12C 109.5
H12A C12 H12C 109.5
H12B C12 H12C 109.5
Si1 C13 H13A 109.5
Si1 C13 H13B 109.5
H13A C13 H13B 109.5
Si1 C13 H13C 109.5
H13A C13 H13C 109.5
H13B C13 H13C 109.5
Si1 C14 H14A 109.5
Si1 C14 H14B 109.5
H14A C14 H14B 109.5
Si1 C14 H14C 109.5
H14A C14 H14C 109.5
H14B C14 H14C 109.5
C16 C15 B1 116.24(10)
C16 C15 Si2 111.23(8)
B1 C15 Si2 112.90(8)
C16 C15 H15 105.1
B1 C15 H15 105.1
Si2 C15 H15 105.1
C21 C16 C17 117.35(13)
C21 C16 C15 119.70(12)
C17 C16 C15 122.92(11)
C18 C17 C16 121.30(14)
C18 C17 H17 119.4
C16 C17 H17 119.3
C19 C18 C17 120.42(16)
C19 C18 H18 119.8
C17 C18 H18 119.8
C18 C19 C20 119.17(15)
C18 C19 H19 120.4
C20 C19 H19 120.4
C19 C20 C21 120.32(16)
C19 C20 H20 119.8
C21 C20 H20 119.8
C16 C21 C20 121.42(16)
C16 C21 H21 119.3
C20 C21 H21 119.3
Si2 C22 H22A 109.5
Si2 C22 H22B 109.5
H22A C22 H22B 109.5
Si2 C22 H22C 109.5
H22A C22 H22C 109.5
H22B C22 H22C 109.5
Si2 C23 H23A 109.5
Si2 C23 H23B 109.5
H23A C23 H23B 109.5
Si2 C23 H23C 109.5
H23A C23 H23C 109.5
H23B C23 H23C 109.5
Si2 C24 H24A 109.5
Si2 C24 H24B 109.5
H24A C24 H24B 109.5
Si2 C24 H24C 109.5
H24A C24 H24C 109.5
H24B C24 H24C 109.5
F8 C25 C1 120.55(12)
F8 C25 C26 120.53(13)
C1 C25 C26 118.91(12)
F7 C26 C4 118.76(11)
F7 C26 C25 117.42(11)
C4 C26 C25 123.80(12)
C15 B1 C5 120.96(10)
C15 B1 C4 121.66(11)
C5 B1 C4 117.36(10)

loop_
_geom_bond_atom_site_label_1
_geom_bond_atom_site_label_2
_geom_bond_distance
Si1 C14 1.8619(15)
Si1 C12 1.8650(15)
Si1 C13 1.8671(15)
Si1 C5 1.9514(12)
Si2 C24 1.8661(16)
Si2 C22 1.8660(14)
Si2 C23 1.8606(16)
Si2 C15 1.9294(13)
F1 C1 1.3400(15)
F2 C9 1.3450(14)
F3 C7 1.3469(14)
F4 C10 1.3447(14)
F5 C11 1.3411(14)
F6 C2 1.3395(15)
F7 C26 1.3543(14)
F8 C25 1.3445(15)
F9 C3 1.3439(15)
F10 C8 1.3380(14)
C1 C25 1.373(2)
C1 C2 1.381(2)
C2 C3 1.3839(19)
C3 C4 1.3836(17)
C4 C26 1.3865(17)
C4 B1 1.5942(18)
C5 C6 1.5103(16)
C5 B1 1.5743(18)
C5 H5 1.0000
C6 C7 1.3950(16)
C6 C10 1.3933(17)
C7 C8 1.3818(17)
C8 C9 1.3784(19)
C9 C11 1.3713(19)
C10 C11 1.3834(17)
C12 H12A 0.9800
C12 H12B 0.9800
C12 H12C 0.9800
C13 H13A 0.9800
C13 H13B 0.9800
C13 H13C 0.9800
C14 H14A 0.9800
C14 H14B 0.9800
C14 H14C 0.9800
C15 C16 1.5214(17)
C15 B1 1.5554(18)
C15 H15 1.0000
C16 C21 1.3947(18)
C16 C17 1.393(2)
C17 C18 1.3899(19)
C17 H17 0.9500
C18 C19 1.380(3)
C18 H18 0.9500
C19 C20 1.384(3)
C19 H19 0.9500
C20 C21 1.386(2)
C20 H20 0.9500
C21 H21 0.9500
C22 H22A 0.9800
C22 H22B 0.9800
C22 H22C 0.9800
C23 H23A 0.9800
C23 H23B 0.9800
C23 H23C 0.9800
C24 H24A 0.9800
C24 H24B 0.9800
C24 H24C 0.9800
C25 C26 1.3821(18)
